data_7226986
loop_
_publ_author_name
'Saikia, Anil'
'Ghosh, Priya'
'Deka, Manash Jyoti'
'Borah, Madhurjya'

_publ_section_title
;
 Synthesis of dihydroindeno[1,2-c]isochromene via cascade cyclization and
 Friedel-Crafts reaction
;
_journal_name_full 'RSC Adv.'
_journal_paper_doi 10.1039/C6RA22329J
_journal_year 2016
_chemical_formula_moiety 'C22 H14 Cl O'
_chemical_formula_sum 'C22 H14 Cl O'
_chemical_formula_weight 329.78
_chemical_name_systematic
; 
 ? 
;
_space_group_IT_number 14
_space_group_name_Hall '-P 2ybc'
_symmetry_cell_setting monoclinic
_symmetry_space_group_name_Hall '-P 2ybc'
_symmetry_space_group_name_H-M 'P 1 21/c 1'
_atom_sites_solution_hydrogens geom
_atom_sites_solution_primary direct
_atom_sites_solution_secondary difmap
_audit_creation_method SHELXL-97
_audit_update_record
;
2016-06-05 deposited with the CCDC.
2016-11-02 downloaded from the CCDC.
;
_cell_angle_alpha 90.00
_cell_angle_beta 117.003(18)
_cell_angle_gamma 90.00
_cell_formula_units_Z 4
_cell_length_a 17.382(19)
_cell_length_b 6.286(7)
_cell_length_c 17.040(18)
_cell_measurement_reflns_used 891
_cell_measurement_temperature 296(2)
_cell_measurement_theta_max 22.97
_cell_measurement_theta_min 3.96
_cell_volume 1659(3)
_computing_structure_refinement 'SHELXL-97 (Sheldrick, 1997)'
_computing_structure_solution 'SHELXS-97 (Sheldrick, 1990)'
_diffrn_ambient_temperature 296(2)
_diffrn_measured_fraction_theta_full 0.998
_diffrn_measured_fraction_theta_max 0.998
_diffrn_measurement_device_type 'CCD area detector'
_diffrn_measurement_method 'phi and omega scans'
_diffrn_radiation_monochromator graphite
_diffrn_radiation_source 'fine-focus sealed tube'
_diffrn_radiation_type MoK\a
_diffrn_radiation_wavelength 0.71073
_diffrn_reflns_av_R_equivalents 0.1027
_diffrn_reflns_av_sigmaI/netI 0.0785
_diffrn_reflns_limit_h_max 20
_diffrn_reflns_limit_h_min -20
_diffrn_reflns_limit_k_max 7
_diffrn_reflns_limit_k_min -3
_diffrn_reflns_limit_l_max 20
_diffrn_reflns_limit_l_min -17
_diffrn_reflns_number 3748
_diffrn_reflns_theta_full 25.25
_diffrn_reflns_theta_max 25.25
_diffrn_reflns_theta_min 3.96
_exptl_absorpt_coefficient_mu 0.234
_exptl_absorpt_correction_T_max 0.972
_exptl_absorpt_correction_T_min 0.935
_exptl_absorpt_correction_type multi-scan
_exptl_absorpt_process_details multi-Scan
_exptl_crystal_colour Colourless
_exptl_crystal_density_diffrn 1.321
_exptl_crystal_density_method 'not measured'
_exptl_crystal_description Block
_exptl_crystal_F_000 684
_exptl_crystal_size_max 0.32
_exptl_crystal_size_mid 0.24
_exptl_crystal_size_min 0.12
_refine_diff_density_max 0.241
_refine_diff_density_min -0.327
_refine_diff_density_rms 0.056
_refine_ls_extinction_method none
_refine_ls_goodness_of_fit_ref 1.016
_refine_ls_hydrogen_treatment mixed
_refine_ls_matrix_type full
_refine_ls_number_parameters 217
_refine_ls_number_reflns 3010
_refine_ls_number_restraints 0
_refine_ls_restrained_S_all 1.016
_refine_ls_R_factor_all 0.0915
_refine_ls_R_factor_gt 0.0683
_refine_ls_shift/su_max 0.000
_refine_ls_shift/su_mean 0.000
_refine_ls_structure_factor_coef Fsqd
_refine_ls_weighting_details 'calc w=1/[\s^2^(Fo^2^)+(0.0500P)^2^+1.7000P] where P=(Fo^2^+2Fc^2^)/3'
_refine_ls_weighting_scheme calc
_refine_ls_wR_factor_gt 0.1508
_refine_ls_wR_factor_ref 0.1664
_reflns_number_gt 1753
_reflns_number_total 3010
_reflns_threshold_expression >2sigma(I)
_cod_data_source_file c6ra22329j2.cif
_cod_data_source_block gp-2cl-1
_cod_depositor_comments
;
The following automatic conversions were performed:

'_symmetry_cell_setting' value 'Monoclinic' changed to 'monoclinic'
according to
/usr/data/users/saulius/crontab/automatic-downloads/rss-feeds/RSC/lib/dictionaries/cif_core.dic
dictionary named 'cif_core.dic' version 2.4.2 from 2011-04-26.

'_exptl_absorpt_correction_type' value 'multi-Scan' changed to
'multi-scan' according to
/usr/data/users/saulius/crontab/automatic-downloads/rss-feeds/RSC/lib/dictionaries/cif_core.dic
dictionary named 'cif_core.dic' version 2.4.2 from 2011-04-26.

Automatic conversion script
Id: cif_fix_values 4268 2015-11-12 08:31:59Z antanas 
;
_cod_original_sg_symbol_H-M 'P 21/c'
_cod_database_code 7226986

loop_
_symmetry_equiv_pos_as_xyz
'x, y, z'
'-x, y+1/2, -z+1/2'
'-x, -y, -z'
'x, -y-1/2, z-1/2'

loop_
_atom_site_label
_atom_site_type_symbol
_atom_site_fract_x
_atom_site_fract_y
_atom_site_fract_z
_atom_site_U_iso_or_equiv
_atom_site_adp_type
_atom_site_occupancy
_atom_site_symmetry_multiplicity
_atom_site_calc_flag
_atom_site_refinement_flags
Cl1 Cl 0.35811(8) 0.42205(16) 0.42806(8) 0.0803(4) Uani 1 1 d .
C8 C 0.27470(19) 0.8229(5) 0.4657(2) 0.0430(8) Uani 1 1 d .
H8 H 0.2704 0.6797 0.4861 0.052 Uiso 1 1 calc R
C17 C 0.2746(2) 0.8051(5) 0.3757(2) 0.0430(8) Uani 1 1 d .
C16 C 0.3548(2) 0.9322(5) 0.5364(2) 0.0466(8) Uani 1 1 d .
C22 C 0.3096(2) 0.6291(5) 0.3533(2) 0.0528(9) Uani 1 1 d .
C5 C 0.1093(2) 0.9386(6) 0.4146(2) 0.0493(9) Uani 1 1 d .
C18 C 0.2396(2) 0.9658(6) 0.3137(2) 0.0488(8) Uani 1 1 d .
H18 H 0.2167 1.0857 0.3274 0.059 Uiso 1 1 calc R
C11 C 0.3301(2) 1.1032(6) 0.5732(2) 0.0517(9) Uani 1 1 d .
C9 C 0.2367(2) 1.1137(6) 0.5271(2) 0.0538(9) Uani 1 1 d .
O1 O 0.19092(18) 1.2611(5) 0.5474(2) 0.0862(10) Uani 1 1 d .
C6 C 0.0588(2) 1.0984(6) 0.4270(2) 0.0568(10) Uani 1 1 d .
C10 C 0.2022(2) 0.9596(5) 0.4657(2) 0.0462(8) Uani 1 1 d .
C19 C 0.2380(2) 0.9512(7) 0.2304(2) 0.0628(10) Uani 1 1 d .
H19 H 0.2142 1.0603 0.1895 0.075 Uiso 1 1 calc R
C4 C 0.0678(2) 0.7746(7) 0.3550(2) 0.0641(11) Uani 1 1 d .
H4 H 0.1002 0.6678 0.3464 0.077 Uiso 1 1 calc R
C1 C -0.0310(3) 1.0903(8) 0.3808(3) 0.0734(12) Uani 1 1 d .
H1 H -0.0641 1.1946 0.3897 0.088 Uiso 1 1 calc R
C21 C 0.3087(3) 0.6120(7) 0.2704(3) 0.0635(11) Uani 1 1 d .
H21 H 0.3323 0.4936 0.2566 0.076 Uiso 1 1 calc R
C15 C 0.4421(2) 0.8901(6) 0.5651(2) 0.0582(10) Uani 1 1 d .
H15 H 0.4596 0.7793 0.5407 0.070 Uiso 1 1 calc R
C14 C 0.5029(3) 1.0174(8) 0.6312(3) 0.0680(11) Uani 1 1 d .
H14 H 0.5614 0.9911 0.6507 0.082 Uiso 1 1 calc R
C12 C 0.3908(3) 1.2283(7) 0.6395(3) 0.0685(11) Uani 1 1 d .
H12 H 0.3738 1.3399 0.6640 0.082 Uiso 1 1 calc R
C7 C 0.1021(3) 1.2798(7) 0.4879(3) 0.0822(13) Uani 1 1 d .
H7 H 0.0714 1.4021 0.4867 0.099 Uiso 1 1 calc R
C20 C 0.2721(3) 0.7736(8) 0.2101(3) 0.0695(12) Uani 1 1 d .
H20 H 0.2704 0.7628 0.1549 0.083 Uiso 1 1 calc R
C13 C 0.4776(3) 1.1826(8) 0.6683(3) 0.0730(12) Uani 1 1 d .
H13 H 0.5194 1.2638 0.7131 0.088 Uiso 1 1 calc R
C3 C -0.0225(3) 0.7704(8) 0.3083(3) 0.0837(14) Uani 1 1 d .
H3 H -0.0500 0.6616 0.2682 0.100 Uiso 1 1 calc R
C2 C -0.0707(3) 0.9275(9) 0.3217(3) 0.0885(15) Uani 1 1 d .
H2 H -0.1306 0.9238 0.2905 0.106 Uiso 1 1 calc R

loop_
_atom_site_aniso_label
_atom_site_aniso_U_11
_atom_site_aniso_U_22
_atom_site_aniso_U_33
_atom_site_aniso_U_23
_atom_site_aniso_U_13
_atom_site_aniso_U_12
Cl1 0.0923(9) 0.0540(6) 0.0975(10) 0.0060(5) 0.0458(8) 0.0116(5)
C8 0.0401(19) 0.0551(18) 0.029(2) 0.0011(14) 0.0114(17) -0.0034(15)
C17 0.0377(18) 0.0520(18) 0.037(2) -0.0040(14) 0.0156(17) -0.0079(14)
C16 0.047(2) 0.061(2) 0.027(2) 0.0044(15) 0.0133(18) -0.0042(16)
C22 0.051(2) 0.0514(19) 0.056(2) -0.0094(16) 0.024(2) -0.0097(16)
C5 0.042(2) 0.073(2) 0.034(2) 0.0041(16) 0.0182(19) -0.0005(17)
C18 0.041(2) 0.067(2) 0.035(2) 0.0021(16) 0.0139(18) 0.0002(16)
C11 0.047(2) 0.072(2) 0.036(2) -0.0057(16) 0.018(2) -0.0081(17)
C9 0.052(2) 0.072(2) 0.043(2) -0.0047(17) 0.026(2) 0.0024(18)
O1 0.0619(19) 0.114(2) 0.076(2) -0.0428(17) 0.0263(18) 0.0098(17)
C6 0.049(2) 0.081(3) 0.043(2) 0.0071(18) 0.023(2) 0.0081(19)
C10 0.043(2) 0.062(2) 0.035(2) 0.0010(15) 0.0189(18) 0.0004(15)
C19 0.056(2) 0.091(3) 0.037(2) 0.0066(19) 0.018(2) -0.007(2)
C4 0.047(2) 0.085(3) 0.060(3) -0.013(2) 0.024(2) -0.005(2)
C1 0.051(3) 0.107(4) 0.066(3) 0.003(2) 0.030(3) 0.013(2)
C21 0.061(3) 0.073(3) 0.064(3) -0.023(2) 0.035(2) -0.013(2)
C15 0.048(2) 0.077(3) 0.048(3) -0.0017(18) 0.020(2) -0.0005(18)
C14 0.045(2) 0.107(3) 0.044(3) -0.004(2) 0.013(2) -0.010(2)
C12 0.059(3) 0.096(3) 0.050(3) -0.022(2) 0.024(2) -0.014(2)
C7 0.056(3) 0.076(3) 0.091(4) -0.014(2) 0.014(3) 0.017(2)
C20 0.065(3) 0.107(3) 0.044(3) -0.021(2) 0.032(2) -0.019(2)
C13 0.057(3) 0.105(3) 0.051(3) -0.023(2) 0.019(2) -0.022(2)
C3 0.045(3) 0.122(4) 0.077(3) -0.023(3) 0.021(3) -0.014(3)
C2 0.043(3) 0.140(5) 0.077(4) -0.009(3) 0.022(3) 0.002(3)

loop_
_atom_type_symbol
_atom_type_description
_atom_type_scat_dispersion_real
_atom_type_scat_dispersion_imag
_atom_type_scat_source
C C 0.0033 0.0016 'International Tables Vol C Tables 4.2.6.8 and 6.1.1.4'
H H 0.0000 0.0000 'International Tables Vol C Tables 4.2.6.8 and 6.1.1.4'
Cl Cl 0.1484 0.1585 'International Tables Vol C Tables 4.2.6.8 and 6.1.1.4'
O O 0.0106 0.0060 'International Tables Vol C Tables 4.2.6.8 and 6.1.1.4'

loop_
_geom_angle_atom_site_label_1
_geom_angle_atom_site_label_2
_geom_angle_atom_site_label_3
_geom_angle
C10 C8 C16 101.8(3)
C10 C8 C17 114.5(3)
C16 C8 C17 114.0(2)
C18 C17 C22 117.6(3)
C18 C17 C8 120.6(3)
C22 C17 C8 121.8(3)
C15 C16 C11 119.6(3)
C15 C16 C8 130.5(3)
C11 C16 C8 110.0(3)
C17 C22 C21 121.7(3)
C17 C22 Cl1 121.1(3)
C21 C22 Cl1 117.1(3)
C4 C5 C6 118.9(3)
C4 C5 C10 124.8(3)
C6 C5 C10 116.3(3)
C17 C18 C19 121.4(3)
C12 C11 C16 121.5(3)
C12 C11 C9 131.8(3)
C16 C11 C9 106.7(3)
C10 C9 O1 125.4(3)
C10 C9 C11 112.4(3)
O1 C9 C11 122.2(3)
C9 O1 C7 116.5(3)
C1 C6 C5 120.2(4)
C1 C6 C7 120.1(4)
C5 C6 C7 119.7(3)
C9 C10 C5 120.8(3)
C9 C10 C8 109.2(3)
C5 C10 C8 130.0(3)
C20 C19 C18 119.3(4)
C5 C4 C3 120.2(4)
C2 C1 C6 120.0(4)
C20 C21 C22 118.9(4)
C16 C15 C14 118.7(4)
C13 C14 C15 121.1(4)
C11 C12 C13 118.2(4)
O1 C7 C6 118.4(3)
C21 C20 C19 121.0(3)
C14 C13 C12 120.8(4)
C2 C3 C4 120.0(4)
C3 C2 C1 120.7(4)

loop_
_geom_bond_atom_site_label_1
_geom_bond_atom_site_label_2
_geom_bond_distance
Cl1 C22 1.746(4)
C8 C10 1.525(4)
C8 C16 1.529(5)
C8 C17 1.536(4)
C17 C18 1.387(5)
C17 C22 1.397(4)
C16 C15 1.392(5)
C16 C11 1.406(5)
C22 C21 1.410(5)
C5 C4 1.395(5)
C5 C6 1.412(5)
C5 C10 1.451(5)
C18 C19 1.411(5)
C11 C12 1.388(5)
C11 C9 1.449(5)
C9 C10 1.350(5)
C9 O1 1.364(4)
O1 C7 1.416(5)
C6 C1 1.393(6)
C6 C7 1.495(6)
C19 C20 1.379(6)
C4 C3 1.402(5)
C1 C2 1.381(6)
C21 C20 1.378(6)
C15 C14 1.395(5)
C14 C13 1.387(6)
C12 C13 1.389(6)
C3 C2 1.380(6)
